data_7220568
loop_
_publ_author_name
'Zhu, Ai-Xin'
'Qiu, Zhen-Zhe'
'Yang, Li-Bo'
'Fang, Xiao-Dan'
'Chen, Si-Jin'
'Xu, Quan-Qing'
'Li, Qiu-Xia'

_publ_section_title
;
 A luminescent cadmium(ii) metal--organic framework based on a
 triazolate--carboxylate ligand exhibiting selective gas adsorption and
 guest-dependent photoluminescence properties
;
_journal_issue 26
_journal_name_full CrystEngComm
_journal_page_first 4787
_journal_paper_doi 10.1039/C5CE00405E
_journal_volume 17
_journal_year 2015
_chemical_formula_sum 'C28.5 H25.5 Cd2 Cl N9.5 O8.5'
_chemical_formula_weight 897.34
_chemical_name_systematic
; 
 ? 
;
_space_group_IT_number 62
_symmetry_cell_setting orthorhombic
_symmetry_space_group_name_Hall '-P 2ac 2n'
_symmetry_space_group_name_H-M 'P n m a'
_atom_sites_solution_hydrogens geom
_atom_sites_solution_primary direct
_atom_sites_solution_secondary difmap
_audit_creation_method SHELXL-97
_audit_update_record
;
2015-05-19 deposited with the CCDC.
2015-05-26 downloaded from the CCDC.
;
_cell_angle_alpha 90.00
_cell_angle_beta 90.00
_cell_angle_gamma 90.00
_cell_formula_units_Z 4
_cell_length_a 25.786(5)
_cell_length_b 21.045(4)
_cell_length_c 7.4123(15)
_cell_measurement_temperature 293(2)
_cell_volume 4022.4(14)
_computing_cell_refinement 'RAPID-AUTO (Rigaku, 1998)'
_computing_data_collection 'RAPID-AUTO (Rigaku, 1998)'
_computing_data_reduction 'CrystalClear (Rigaku/MSC, 2002)'
_computing_publication_material 'SHELXTL (Sheldrick, 2008)'
_computing_structure_refinement 'SHELXL-97 (Sheldrick, 1997)'
_computing_structure_solution 'SHELXS-97 (Sheldrick, 1990)'
_diffrn_ambient_temperature 293(2)
_diffrn_measured_fraction_theta_full 0.997
_diffrn_measured_fraction_theta_max 0.997
_diffrn_measurement_device_type 'Rigaku R-AXIS SPIDER'
_diffrn_radiation_monochromator graphite
_diffrn_radiation_source 'fine-focus sealed tube'
_diffrn_radiation_type MoK\a
_diffrn_radiation_wavelength 0.71073
_diffrn_reflns_av_R_equivalents 0.0636
_diffrn_reflns_av_sigmaI/netI 0.0396
_diffrn_reflns_limit_h_max 31
_diffrn_reflns_limit_h_min -31
_diffrn_reflns_limit_k_max 25
_diffrn_reflns_limit_k_min -25
_diffrn_reflns_limit_l_max 9
_diffrn_reflns_limit_l_min -8
_diffrn_reflns_number 27144
_diffrn_reflns_theta_full 26.00
_diffrn_reflns_theta_max 26.00
_diffrn_reflns_theta_min 3.02
_diffrn_standards_decay_% 0
_exptl_absorpt_coefficient_mu 1.167
_exptl_absorpt_correction_T_max 0.7359
_exptl_absorpt_correction_T_min 0.7065
_exptl_absorpt_correction_type multi-scan
_exptl_absorpt_process_details '(ABSCOR; Higashi, 1995)'
_exptl_crystal_colour colorless
_exptl_crystal_density_diffrn 1.482
_exptl_crystal_density_method 'not measured'
_exptl_crystal_description needle-like
_exptl_crystal_F_000 1616
_exptl_crystal_size_max 0.32
_exptl_crystal_size_mid 0.31
_exptl_crystal_size_min 0.28
_platon_squeeze_details
;
The 164 electrons were removed from the unit-cell 
contents by using SQUEEZE process, which is equivalent
to 20.5 electrons per asymmetric unit. As the formula 
unit is composed of two asymmetric units, this implies 
that 41 electrons should be associated with the 
disordered solvent. The total electrons (40 electrons)
with the contribution of disorder solvents
including 0.5 DMF and two water molecules are 
consistent with the SQUEEZE results.
;
_refine_diff_density_max 1.101
_refine_diff_density_min -0.994
_refine_diff_density_rms 0.109
_refine_ls_extinction_method none
_refine_ls_goodness_of_fit_ref 1.123
_refine_ls_hydrogen_treatment constr
_refine_ls_matrix_type full
_refine_ls_number_parameters 230
_refine_ls_number_reflns 4047
_refine_ls_number_restraints 0
_refine_ls_restrained_S_all 1.123
_refine_ls_R_factor_all 0.0643
_refine_ls_R_factor_gt 0.0523
_refine_ls_shift/su_max 0.000
_refine_ls_shift/su_mean 0.000
_refine_ls_structure_factor_coef Fsqd
_refine_ls_weighting_details 'calc w=1/[\s^2^(Fo^2^)+(0.0498P)^2^+11.6548P] where P=(Fo^2^+2Fc^2^)/3'
_refine_ls_weighting_scheme calc
_refine_ls_wR_factor_gt 0.1243
_refine_ls_wR_factor_ref 0.1287
_reflns_number_gt 3338
_reflns_number_total 4047
_reflns_threshold_expression >2sigma(I)
_cod_data_source_file c5ce00405e2.cif
_cod_data_source_block 1
_cod_depositor_comments
;
The following automatic conversions were performed:

'_symmetry_cell_setting' value 'Orthorhombic' changed to
'orthorhombic' according to
/usr/data/users/saulius/crontab/automatic-downloads/rss-feeds/RSC/lib/dictionaries/cif_core.dic
dictionary named 'cif_core.dic' version 2.4.2 from 2011-04-26.

Automatic conversion script
Id: cif_fix_values 3271 2015-04-21 07:52:19Z andrius 

 Adding full bibliography for 7220568.cif.
;
_cod_original_cell_volume 4022.3(14)
_cod_original_sg_symbol_H-M Pnma
_cod_original_formula_sum 'C28.50 H25.5 Cd2 Cl N9.50 O8.50'
_cod_database_code 7220568

loop_
_symmetry_equiv_pos_as_xyz
'x, y, z'
'-x+1/2, -y, z+1/2'
'-x, y+1/2, -z'
'x+1/2, -y+1/2, -z+1/2'
'-x, -y, -z'
'x-1/2, y, -z-1/2'
'x, -y-1/2, z'
'-x-1/2, y-1/2, z-1/2'

loop_
_atom_site_label
_atom_site_type_symbol
_atom_site_fract_x
_atom_site_fract_y
_atom_site_fract_z
_atom_site_U_iso_or_equiv
_atom_site_adp_type
_atom_site_occupancy
_atom_site_symmetry_multiplicity
_atom_site_calc_flag
_atom_site_refinement_flags
Cd1 Cd 0.43286(2) 0.2500 0.67260(7) 0.03676(17) Uani 1 2 d S
Cd2 Cd 0.48602(2) 0.2500 1.23166(7) 0.03804(17) Uani 1 2 d S
Cl1 Cl 0.41117(8) 0.2500 1.0087(3) 0.0476(5) Uani 1 2 d S
N1 N 0.44009(18) -0.0806(2) 0.0151(6) 0.0434(11) Uani 1 1 d .
N2 N 0.4125(2) -0.0822(3) -0.1417(7) 0.0616(15) Uani 1 1 d .
N3 N 0.46738(17) -0.1641(2) -0.1272(6) 0.0419(11) Uani 1 1 d .
N4 N 0.7620(3) 0.2500 0.8678(10) 0.066(2) Uani 1 2 d S
N5 N 0.7729(3) 0.2500 1.0473(12) 0.127(6) Uani 1 2 d S
N6 N 0.8457(3) 0.2500 0.8858(10) 0.060(2) Uani 1 2 d S
O1 O 0.43751(15) 0.18334(19) 0.4239(5) 0.0475(10) Uani 1 1 d .
O2 O 0.43660(19) 0.1218(2) 0.6649(5) 0.0617(12) Uani 1 1 d .
O3 O 0.5186(2) 0.2500 0.7389(7) 0.0492(14) Uani 1 2 d S
O4 O 0.5473(2) 0.2500 0.4514(7) 0.0525(15) Uani 1 2 d S
C1 C 0.4297(3) -0.1336(3) -0.2209(9) 0.0538(16) Uani 1 1 d .
H1A H 0.4172 -0.1479 -0.3314 0.065 Uiso 1 1 calc R
C2 C 0.4724(2) -0.1292(3) 0.0193(7) 0.0414(13) Uani 1 1 d .
H2A H 0.4955 -0.1376 0.1126 0.050 Uiso 1 1 calc R
C3 C 0.4354(2) -0.0288(3) 0.1381(8) 0.0452(13) Uani 1 1 d .
C4 C 0.4413(3) -0.0391(3) 0.3220(8) 0.0561(16) Uani 1 1 d .
H4A H 0.4459 -0.0801 0.3663 0.067 Uiso 1 1 calc R
C5 C 0.4401(3) 0.0119(3) 0.4378(8) 0.0530(15) Uani 1 1 d .
H5A H 0.4446 0.0053 0.5609 0.064 Uiso 1 1 calc R
C6 C 0.4323(2) 0.0729(3) 0.3732(7) 0.0424(13) Uani 1 1 d .
C7 C 0.4236(2) 0.0813(3) 0.1889(8) 0.0467(14) Uani 1 1 d .
H7A H 0.4166 0.1218 0.1446 0.056 Uiso 1 1 calc R
C8 C 0.4251(2) 0.0308(3) 0.0722(8) 0.0478(14) Uani 1 1 d .
H8A H 0.4193 0.0369 -0.0504 0.057 Uiso 1 1 calc R
C9 C 0.4357(2) 0.1290(3) 0.4975(8) 0.0420(13) Uani 1 1 d .
C10 C 0.8237(4) 0.2500 1.0479(14) 0.111(6) Uani 1 2 d S
H10A H 0.8430 0.2500 1.1540 0.133 Uiso 1 2 calc SR
C11 C 0.8061(3) 0.2500 0.7789(12) 0.065(3) Uani 1 2 d S
H11A H 0.8085 0.2500 0.6537 0.078 Uiso 1 2 calc SR
C13 C 0.6704(3) 0.2500 0.9323(12) 0.055(2) Uani 1 2 d S
H13A H 0.6776 0.2500 1.0552 0.066 Uiso 1 2 calc SR
C14 C 0.6192(3) 0.2500 0.8685(10) 0.0427(19) Uani 1 2 d S
H14A H 0.5918 0.2500 0.9501 0.051 Uiso 1 2 calc SR
C15 C 0.6093(3) 0.2500 0.6869(11) 0.046(2) Uani 1 2 d S
C16 C 0.6483(3) 0.2500 0.5635(13) 0.076(4) Uani 1 2 d S
H16A H 0.6410 0.2500 0.4406 0.091 Uiso 1 2 calc SR
C17 C 0.6988(4) 0.2500 0.6236(13) 0.111(6) Uani 1 2 d S
H17A H 0.7261 0.2500 0.5416 0.133 Uiso 1 2 calc SR
C18 C 0.7088(3) 0.2500 0.8095(12) 0.055(2) Uani 1 2 d S
C19 C 0.5537(3) 0.2500 0.6198(11) 0.0413(19) Uani 1 2 d S

loop_
_atom_site_aniso_label
_atom_site_aniso_U_11
_atom_site_aniso_U_22
_atom_site_aniso_U_33
_atom_site_aniso_U_23
_atom_site_aniso_U_13
_atom_site_aniso_U_12
Cd1 0.0249(3) 0.0547(4) 0.0307(3) 0.000 -0.0005(2) 0.000
Cd2 0.0327(3) 0.0500(4) 0.0314(3) 0.000 0.0005(2) 0.000
Cl1 0.0385(10) 0.0743(15) 0.0301(9) 0.000 -0.0019(8) 0.000
N1 0.046(3) 0.045(3) 0.040(3) -0.003(2) -0.003(2) 0.004(2)
N2 0.069(4) 0.062(4) 0.053(3) -0.013(3) -0.025(3) 0.017(3)
N3 0.039(2) 0.049(3) 0.038(2) 0.002(2) 0.000(2) 0.004(2)
N4 0.031(4) 0.128(8) 0.039(4) 0.000 -0.009(3) 0.000
N5 0.033(5) 0.305(19) 0.044(5) 0.000 0.000(4) 0.000
N6 0.026(3) 0.109(7) 0.046(4) 0.000 0.001(3) 0.000
O1 0.051(2) 0.046(2) 0.045(2) -0.0053(19) 0.0113(19) -0.0065(19)
O2 0.083(3) 0.063(3) 0.039(2) -0.002(2) -0.004(2) 0.002(2)
O3 0.028(3) 0.074(4) 0.045(3) 0.000 0.003(2) 0.000
O4 0.035(3) 0.082(5) 0.040(3) 0.000 -0.004(3) 0.000
C1 0.061(4) 0.055(4) 0.045(3) -0.004(3) -0.013(3) 0.008(3)
C2 0.043(3) 0.044(3) 0.038(3) 0.001(2) -0.001(2) 0.001(3)
C3 0.044(3) 0.049(3) 0.043(3) -0.006(3) -0.001(3) 0.000(3)
C4 0.077(5) 0.045(4) 0.046(3) 0.003(3) 0.000(3) 0.004(3)
C5 0.069(4) 0.054(4) 0.036(3) 0.001(3) -0.002(3) 0.004(3)
C6 0.040(3) 0.051(3) 0.037(3) -0.001(3) 0.001(3) 0.002(3)
C7 0.051(4) 0.047(3) 0.042(3) 0.007(3) 0.000(3) -0.001(3)
C8 0.055(4) 0.051(4) 0.037(3) 0.000(3) -0.007(3) 0.003(3)
C9 0.031(3) 0.052(4) 0.043(3) -0.002(3) 0.000(2) 0.000(3)
C10 0.032(5) 0.257(19) 0.044(6) 0.000 -0.003(5) 0.000
C11 0.038(5) 0.121(9) 0.036(5) 0.000 -0.002(4) 0.000
C13 0.032(4) 0.084(7) 0.048(5) 0.000 0.005(4) 0.000
C14 0.022(3) 0.072(6) 0.034(4) 0.000 0.005(3) 0.000
C15 0.013(3) 0.083(6) 0.043(4) 0.000 -0.001(3) 0.000
C16 0.027(4) 0.160(12) 0.041(5) 0.000 -0.004(4) 0.000
C17 0.038(5) 0.262(19) 0.034(5) 0.000 -0.003(4) 0.000
C18 0.029(4) 0.087(7) 0.049(5) 0.000 -0.010(4) 0.000
C19 0.027(4) 0.063(5) 0.034(4) 0.000 -0.008(3) 0.000

loop_
_atom_type_symbol
_atom_type_description
_atom_type_scat_dispersion_real
_atom_type_scat_dispersion_imag
_atom_type_scat_source
C C 0.0033 0.0016 'International Tables Vol C Tables 4.2.6.8 and 6.1.1.4'
H H 0.0000 0.0000 'International Tables Vol C Tables 4.2.6.8 and 6.1.1.4'
N N 0.0061 0.0033 'International Tables Vol C Tables 4.2.6.8 and 6.1.1.4'
O O 0.0106 0.0060 'International Tables Vol C Tables 4.2.6.8 and 6.1.1.4'
Cd Cd -0.8075 1.2024 'International Tables Vol C Tables 4.2.6.8 and 6.1.1.4'
Cl Cl 0.1484 0.1585 'International Tables Vol C Tables 4.2.6.8 and 6.1.1.4'

loop_
_geom_angle_atom_site_label_1
_geom_angle_atom_site_label_2
_geom_angle_atom_site_label_3
_geom_angle
_geom_angle_site_symmetry_1
_geom_angle_site_symmetry_3
O3 Cd1 N6 178.4(2) . 6_557
O3 Cd1 O1 97.01(15) . .
N6 Cd1 O1 84.29(18) 6_557 .
O3 Cd1 O1 97.01(15) . 7_565
N6 Cd1 O1 84.29(18) 6_557 7_565
O1 Cd1 O1 74.4(2) . 7_565
O3 Cd1 Cl1 90.12(15) . .
N6 Cd1 Cl1 88.24(19) 6_557 .
O1 Cd1 Cl1 141.88(10) . .
O1 Cd1 Cl1 141.88(10) 7_565 .
O4 Cd2 N3 83.02(14) 1_556 3_656
O4 Cd2 N3 83.02(14) 1_556 5_656
N3 Cd2 N3 103.3(2) 3_656 5_656
O4 Cd2 O1 86.29(15) 1_556 7_566
N3 Cd2 O1 90.75(15) 3_656 7_566
N3 Cd2 O1 161.09(15) 5_656 7_566
O4 Cd2 O1 86.29(15) 1_556 1_556
N3 Cd2 O1 161.09(15) 3_656 1_556
N3 Cd2 O1 90.75(15) 5_656 1_556
O1 Cd2 O1 72.98(19) 7_566 1_556
O4 Cd2 Cl1 174.68(15) 1_556 .
N3 Cd2 Cl1 100.22(12) 3_656 .
N3 Cd2 Cl1 100.22(12) 5_656 .
O1 Cd2 Cl1 89.43(11) 7_566 .
O1 Cd2 Cl1 89.43(11) 1_556 .
Cd2 Cl1 Cd1 117.92(8) . .
C2 N1 N2 109.3(5) . .
C2 N1 C3 129.1(5) . .
N2 N1 C3 121.3(5) . .
C1 N2 N1 103.1(5) . .
C2 N3 C1 103.2(5) . .
C2 N3 Cd2 131.5(4) . 5_656
C1 N3 Cd2 124.9(4) . 5_656
C11 N4 N5 108.2(7) . .
C11 N4 C18 132.4(8) . .
N5 N4 C18 119.4(7) . .
C10 N5 N4 102.2(8) . .
C11 N6 C10 102.5(8) . .
C11 N6 Cd1 131.3(6) . 6_657
C10 N6 Cd1 126.2(6) . 6_657
C9 O1 Cd1 101.6(3) . .
C9 O1 Cd2 144.6(4) . 1_554
Cd1 O1 Cd2 98.50(15) . 1_554
C19 O3 Cd1 123.2(5) . .
C19 O4 Cd2 143.5(5) . 1_554
N2 C1 N3 113.8(5) . .
N1 C2 N3 110.5(5) . .
C8 C3 C4 120.9(6) . .
C8 C3 N1 119.2(5) . .
C4 C3 N1 119.9(6) . .
C5 C4 C3 119.2(6) . .
C4 C5 C6 120.8(6) . .
C5 C6 C7 118.6(6) . .
C5 C6 C9 120.6(5) . .
C7 C6 C9 120.7(5) . .
C8 C7 C6 121.0(6) . .
C7 C8 C3 119.3(5) . .
O2 C9 O1 122.4(6) . .
O2 C9 C6 121.0(6) . .
O1 C9 C6 116.6(5) . .
N5 C10 N6 115.0(9) . .
N6 C11 N4 112.1(8) . .
C18 C13 C14 117.7(8) . .
C15 C14 C13 120.5(7) . .
C16 C15 C14 121.4(7) . .
C16 C15 C19 118.6(7) . .
C14 C15 C19 120.0(7) . .
C15 C16 C17 118.8(9) . .
C16 C17 C18 119.5(9) . .
C13 C18 C17 121.9(8) . .
C13 C18 N4 120.0(8) . .
C17 C18 N4 118.1(8) . .
O4 C19 O3 126.7(7) . .
O4 C19 C15 116.8(7) . .
O3 C19 C15 116.6(7) . .

loop_
_geom_bond_atom_site_label_1
_geom_bond_atom_site_label_2
_geom_bond_distance
_geom_bond_site_symmetry_2
Cd1 O3 2.264(5) .
Cd1 N6 2.288(7) 6_557
Cd1 O1 2.319(4) .
Cd1 O1 2.319(4) 7_565
Cd1 Cl1 2.553(2) .
Cd2 O4 2.269(5) 1_556
Cd2 N3 2.305(5) 3_656
Cd2 N3 2.305(5) 5_656
Cd2 O1 2.359(4) 7_566
Cd2 O1 2.359(4) 1_556
Cd2 Cl1 2.541(2) .
N1 C2 1.320(7) .
N1 N2 1.363(7) .
N1 C3 1.427(7) .
N2 C1 1.308(8) .
N3 C2 1.317(7) .
N3 C1 1.357(7) .
N3 Cd2 2.305(5) 5_656
N4 C11 1.314(11) .
N4 N5 1.360(11) .
N4 C18 1.439(10) .
N5 C10 1.310(12) .
N6 C11 1.292(11) .
N6 C10 1.329(12) .
N6 Cd1 2.288(7) 6_657
O1 C9 1.267(7) .
O1 Cd2 2.359(4) 1_554
O2 C9 1.250(7) .
O3 C19 1.265(9) .
O4 C19 1.259(9) .
O4 Cd2 2.269(5) 1_554
C3 C8 1.372(8) .
C3 C4 1.389(8) .
C4 C5 1.374(9) .
C5 C6 1.386(8) .
C6 C7 1.396(8) .
C6 C9 1.500(8) .
C7 C8 1.371(8) .
C13 C18 1.345(12) .
C13 C14 1.402(10) .
C14 C15 1.370(11) .
C15 C16 1.360(11) .
C15 C19 1.516(9) .
C16 C17 1.376(12) .
C17 C18 1.402(13) .

loop_
_platon_squeeze_void_nr
_platon_squeeze_void_average_x
_platon_squeeze_void_average_y
_platon_squeeze_void_average_z
_platon_squeeze_void_volume
_platon_squeeze_void_count_electrons
_platon_squeeze_void_content
1 0.250 0.000 -0.037 374 41 ' '
2 0.750 0.000 -0.030 374 41 ' '
3 0.250 0.500 -0.044 374 41 ' '
4 0.750 0.500 -0.031 374 41 ' '
